data_4514384
loop_
_publ_author_name
'Ran, You'
'Yang, Yudong'
'You, Huansha'
'You, Jingsong'

_publ_section_title
;
 RhCl3-Catalyzed Oxidative C--H/C--H Cross-Coupling of (Hetero)aromatic
 Sulfonamides with (Hetero)arenes
;
_journal_issue 3
_journal_name_full 'ACS Catalysis'
_journal_page_first 1796
_journal_paper_doi 10.1021/acscatal.7b04298
_journal_volume 8
_journal_year 2018
_chemical_formula_moiety 'C24 H29 N2 O3 Rh S'
_chemical_formula_sum 'C24 H29 N2 O3 Rh S'
_chemical_formula_weight 528.46
_space_group_crystal_system monoclinic
_space_group_IT_number 14
_space_group_name_Hall '-P 2yn'
_space_group_name_H-M_alt 'P 1 21/n 1'
_symmetry_space_group_name_Hall '-P 2yn'
_symmetry_space_group_name_H-M 'P 1 21/n 1'
_atom_sites_solution_hydrogens geom
_atom_sites_solution_primary direct
_audit_creation_date 2018-01-12
_audit_creation_method
;
Olex2 1.2
(compiled 2017.08.10 svn.r3458 for OlexSys, GUI svn.r5381)
;
_cell_angle_alpha 90
_cell_angle_beta 90.736(3)
_cell_angle_gamma 90
_cell_formula_units_Z 4
_cell_length_a 9.8164(3)
_cell_length_b 14.3580(4)
_cell_length_c 17.0526(4)
_cell_measurement_reflns_used 4171
_cell_measurement_temperature 293.06(10)
_cell_measurement_theta_max 72.3480
_cell_measurement_theta_min 4.0400
_cell_volume 2403.26(11)
_computing_cell_refinement
;
CrysAlisPro, Agilent Technologies,
Version 1.171.37.35 (release 13-08-2014 CrysAlis171 .NET)
(compiled Aug 13 2014,18:06:01)
;
_computing_data_collection
;
CrysAlisPro, Agilent Technologies,
Version 1.171.37.35 (release 13-08-2014 CrysAlis171 .NET)
(compiled Aug 13 2014,18:06:01)
;
_computing_data_reduction
;
CrysAlisPro, Agilent Technologies,
Version 1.171.37.35 (release 13-08-2014 CrysAlis171 .NET)
(compiled Aug 13 2014,18:06:01)
;
_computing_molecular_graphics 'Olex2 (Dolomanov et al., 2009)'
_computing_publication_material 'Olex2 (Dolomanov et al., 2009)'
_computing_structure_refinement 'ShelXL (Sheldrick, 2015)'
_computing_structure_solution 'ShelXT (Sheldrick, 2015)'
_diffrn_ambient_environment air
_diffrn_ambient_temperature 293.06(10)
_diffrn_detector 'CCD plate'
_diffrn_detector_area_resol_mean 15.9595
_diffrn_detector_type EosS2
_diffrn_measured_fraction_theta_full 0.976
_diffrn_measured_fraction_theta_max 0.952
_diffrn_measurement_details
;
#__ type_ start__ end____ width___ exp.time_
  1 omega   20.00  104.00   1.0000    1.0000
omega____ theta____ kappa____ phi______ frames
    -       36.2921   57.0000 -180.0000 84

#__ type_ start__ end____ width___ exp.time_
  2 omega  -31.00   63.00   1.0000    1.0000
omega____ theta____ kappa____ phi______ frames
    -       36.2921  -77.0000   30.0000 94

#__ type_ start__ end____ width___ exp.time_
  3 omega   44.00  109.00   1.0000    1.0000
omega____ theta____ kappa____ phi______ frames
    -       36.2921 -162.0000 -136.0000 65

#__ type_ start__ end____ width___ exp.time_
  4 omega  -31.00   53.00   1.0000    1.0000
omega____ theta____ kappa____ phi______ frames
    -       36.2921  -57.0000 -120.0000 84

#__ type_ start__ end____ width___ exp.time_
  5 omega   38.00   91.00   1.0000    2.3700
omega____ theta____ kappa____ phi______ frames
    -      108.0000  -30.0000   60.0000 53

#__ type_ start__ end____ width___ exp.time_
  6 omega   40.00   98.00   1.0000    2.3700
omega____ theta____ kappa____ phi______ frames
    -      108.0000  -45.0000 -150.0000 58

#__ type_ start__ end____ width___ exp.time_
  7 omega   39.00  109.00   1.0000    2.3700
omega____ theta____ kappa____ phi______ frames
    -      108.0000  -94.0000  -30.0000 70

#__ type_ start__ end____ width___ exp.time_
  8 omega   40.00   88.00   1.0000    2.3700
omega____ theta____ kappa____ phi______ frames
    -      108.0000  -45.0000  150.0000 48

#__ type_ start__ end____ width___ exp.time_
  9 omega   55.00   91.00   1.0000    2.3700
omega____ theta____ kappa____ phi______ frames
    -      108.0000  -30.0000   90.0000 36

#__ type_ start__ end____ width___ exp.time_
 10 omega   40.00   97.00   1.0000    2.3700
omega____ theta____ kappa____ phi______ frames
    -      108.0000  -94.0000  -90.0000 57

#__ type_ start__ end____ width___ exp.time_
 11 omega   43.00   89.00   1.0000    2.3700
omega____ theta____ kappa____ phi______ frames
    -      108.0000  -30.0000  150.0000 46

#__ type_ start__ end____ width___ exp.time_
 12 omega   37.00   98.00   1.0000    1.0000
omega____ theta____ kappa____ phi______ frames
    -       36.6671   77.0000   30.0000 61

#__ type_ start__ end____ width___ exp.time_
 13 omega   65.00  100.00   1.0000    1.0000
omega____ theta____ kappa____ phi______ frames
    -       36.6671   57.0000  120.0000 35

#__ type_ start__ end____ width___ exp.time_
 14 omega   96.00  153.00   1.0000    2.3700
omega____ theta____ kappa____ phi______ frames
    -      108.0000   45.0000  -90.0000 57

#__ type_ start__ end____ width___ exp.time_
 15 omega   61.00   87.00   1.0000    2.3700
omega____ theta____ kappa____ phi______ frames
    -      108.0000  -30.0000 -120.0000 26

#__ type_ start__ end____ width___ exp.time_
 16 omega   64.00   95.00   1.0000    2.3700
omega____ theta____ kappa____ phi______ frames
    -      108.0000  -94.0000 -150.0000 31

#__ type_ start__ end____ width___ exp.time_
 17 omega   42.00   52.00   1.0000    2.3700
omega____ theta____ kappa____ phi______ frames
    -      108.0000  -45.0000  -60.0000 10
;
_diffrn_measurement_device 'four-circle diffractometer'
_diffrn_measurement_device_type 'New Gemini, Dual, Cu at zero, EosS2'
_diffrn_measurement_method '\w scans'
_diffrn_orient_matrix_UB_11 -0.1293198000
_diffrn_orient_matrix_UB_12 0.0212695000
_diffrn_orient_matrix_UB_13 0.0471544000
_diffrn_orient_matrix_UB_21 0.0863239000
_diffrn_orient_matrix_UB_22 0.0043994000
_diffrn_orient_matrix_UB_23 0.0760414000
_diffrn_orient_matrix_UB_31 0.0224124000
_diffrn_orient_matrix_UB_32 0.1049475000
_diffrn_orient_matrix_UB_33 -0.0127083000
_diffrn_radiation_monochromator graphite
_diffrn_radiation_probe x-ray
_diffrn_radiation_type CuK\a
_diffrn_radiation_wavelength 1.54184
_diffrn_reflns_av_R_equivalents 0.0412
_diffrn_reflns_av_unetI/netI 0.0441
_diffrn_reflns_Laue_measured_fraction_full 0.976
_diffrn_reflns_Laue_measured_fraction_max 0.952
_diffrn_reflns_limit_h_max 12
_diffrn_reflns_limit_h_min -11
_diffrn_reflns_limit_k_max 17
_diffrn_reflns_limit_k_min -10
_diffrn_reflns_limit_l_max 20
_diffrn_reflns_limit_l_min -20
_diffrn_reflns_number 9899
_diffrn_reflns_point_group_measured_fraction_full 0.976
_diffrn_reflns_point_group_measured_fraction_max 0.952
_diffrn_reflns_theta_full 67.684
_diffrn_reflns_theta_max 72.487
_diffrn_reflns_theta_min 5.170
_diffrn_source 'Enhance (Cu) X-ray Source'
_exptl_absorpt_coefficient_mu 6.775
_exptl_absorpt_correction_T_max 1.00000
_exptl_absorpt_correction_T_min 0.24044
_exptl_absorpt_correction_type multi-scan
_exptl_absorpt_process_details
;
CrysAlisPro, Agilent Technologies,
Version 1.171.37.35 (release 13-08-2014 CrysAlis171 .NET)
(compiled Aug 13 2014,18:06:01)
Empirical absorption correction using spherical harmonics,
 implemented in SCALE3 ABSPACK scaling algorithm.
;
_exptl_crystal_colour 'clear dark red'
_exptl_crystal_colour_lustre clear
_exptl_crystal_colour_modifier dark
_exptl_crystal_colour_primary red
_exptl_crystal_density_diffrn 1.461
_exptl_crystal_description block
_exptl_crystal_F_000 1088
_exptl_crystal_size_max 0.4
_exptl_crystal_size_mid 0.4
_exptl_crystal_size_min 0.2
_refine_diff_density_max 1.144
_refine_diff_density_min -0.912
_refine_diff_density_rms 0.144
_refine_ls_extinction_method none
_refine_ls_goodness_of_fit_ref 1.052
_refine_ls_hydrogen_treatment constr
_refine_ls_matrix_type full
_refine_ls_number_parameters 287
_refine_ls_number_reflns 4540
_refine_ls_number_restraints 492
_refine_ls_restrained_S_all 1.144
_refine_ls_R_factor_all 0.0643
_refine_ls_R_factor_gt 0.0588
_refine_ls_shift/su_max 0.001
_refine_ls_shift/su_mean 0.000
_refine_ls_structure_factor_coef Fsqd
_refine_ls_weighting_details 'w=1/[\s^2^(Fo^2^)+(0.1185P)^2^+2.0493P] where P=(Fo^2^+2Fc^2^)/3'
_refine_ls_weighting_scheme calc
_refine_ls_wR_factor_gt 0.1633
_refine_ls_wR_factor_ref 0.1738
_reflns_Friedel_coverage 0.000
_reflns_number_gt 3982
_reflns_number_total 4540
_reflns_threshold_expression 'I > 2\s(I)'
_cod_data_source_file cs7b04298_si_002.cif
_cod_data_source_block yjs-ry-dw82-1
_cod_depositor_comments 'Adding full bibliography for 4514384.cif.'
_cod_database_code 4514384
_shelx_shelxl_version_number 2014/7
_shelx_space_group_comment
;
The symmetry employed for this shelxl refinement is uniquely defined
by the following loop, which should always be used as a source of
symmetry information in preference to the above space-group names.
They are only intended as comments.
;
_reflns_odcompleteness_completeness 97.62
_reflns_odcompleteness_iscentric 1
_reflns_odcompleteness_theta 66.97
_olex2_refinement_description
;
1. Fixed Uiso
 At 1.2 times of:
  All C(H) groups
 At 1.5 times of:
  All C(H,H,H) groups
2. Uiso/Uaniso restraints and constraints
C007 \\sim C009 \\sim C00A \\sim C00B \\sim C00C \\sim C00D \\sim C00E \\sim
C00F \\sim C00G \\sim C00H \\sim C00I \\sim C00J \\sim C00K \\sim C00L \\sim
C00M \\sim C00N \\sim C00O \\sim C00P \\sim C00Q \\sim C00R \\sim C00S \\sim
C00T \\sim C00U \\sim C00V: within 3.8A with sigma of 0.01 and sigma for
terminal atoms of 0.02
3.a Aromatic/amide H refined with riding coordinates:
 C00A(H00A), C00D(H00D), C00H(H00H), C00I(H00I), C00J(H00J), C00K(H00K),
 C00L(H00L), C00M(H00M)
3.b Idealised Me refined as rotating group:
 C00G(H00B,H00C,H00E), C00Q(H00F,H00G,H00N), C00R(H00O,H00P,H00Q), C00S(H00R,
 H00S,H00T), C00T(H00U,H00V,H00W), C00U(H00X,H00Y,H), C00V(H00Z,HA,HB)
;
_olex2_submission_special_instructions 'No special instructions were received'

loop_
_space_group_symop_operation_xyz
'x, y, z'
'-x+1/2, y+1/2, -z+1/2'
'-x, -y, -z'
'x-1/2, -y-1/2, z-1/2'

loop_
_atom_site_label
_atom_site_type_symbol
_atom_site_fract_x
_atom_site_fract_y
_atom_site_fract_z
_atom_site_U_iso_or_equiv
_atom_site_adp_type
_atom_site_occupancy
_atom_site_site_symmetry_order
_atom_site_calc_flag
_atom_site_refinement_flags_posn
_atom_site_refinement_flags_adp
Rh01 Rh 0.52917(3) 0.57207(2) 0.75285(2) 0.03456(17) Uani 1 1 d . .
S002 S 0.59761(15) 0.72971(9) 0.63105(7) 0.0508(3) Uani 1 1 d . .
N003 N 0.6741(4) 0.5999(3) 0.8435(2) 0.0414(8) Uani 1 1 d . .
N1 N 0.5346(4) 0.7127(3) 0.7180(2) 0.0401(8) Uani 1 1 d . .
O005 O 0.4113(5) 0.7688(3) 0.8181(3) 0.0670(11) Uani 1 1 d . .
O006 O 0.4956(6) 0.7177(4) 0.5702(3) 0.0840(16) Uani 1 1 d . .
C007 C 0.6921(5) 0.5636(3) 0.6789(3) 0.0408(9) Uani 1 1 d . U
O008 O 0.6683(6) 0.8165(3) 0.6290(3) 0.0855(17) Uani 1 1 d . .
C009 C 0.7136(5) 0.6365(4) 0.6272(3) 0.0435(10) Uani 1 1 d . U
C00A C 0.7598(6) 0.5323(4) 0.8662(3) 0.0523(11) Uani 1 1 d . U
H00A H 0.7509 0.4742 0.8426 0.063 Uiso 1 1 calc R .
C00B C 0.4241(7) 0.4582(5) 0.8116(5) 0.0714(14) Uani 1 1 d . U
C00C C 0.4546(5) 0.7798(4) 0.7517(3) 0.0523(12) Uani 1 1 d . U
C00D C 0.6866(7) 0.6812(4) 0.8803(3) 0.0577(12) Uani 1 1 d . U
H00D H 0.6254 0.7286 0.8679 0.069 Uiso 1 1 calc R .
C00E C 0.3358(7) 0.5335(5) 0.8128(4) 0.0695(14) Uani 1 1 d . U
C00F C 0.8179(6) 0.6379(4) 0.5723(3) 0.0538(11) Uani 1 1 d . U
C00G C 0.4183(8) 0.8688(4) 0.7090(5) 0.0713(18) Uani 1 1 d . U
H00B H 0.4996 0.9043 0.7002 0.107 Uiso 1 1 calc GR .
H00C H 0.3567 0.9047 0.7402 0.107 Uiso 1 1 calc GR .
H00E H 0.3756 0.8541 0.6596 0.107 Uiso 1 1 calc GR .
C00H C 0.7839(6) 0.4895(4) 0.6758(3) 0.0528(11) Uani 1 1 d . U
H00H H 0.7721 0.4390 0.7092 0.063 Uiso 1 1 calc R .
C00I C 0.8610(7) 0.5438(5) 0.9227(4) 0.0641(14) Uani 1 1 d . U
H00I H 0.9178 0.4947 0.9372 0.077 Uiso 1 1 calc R .
C00J C 0.8745(7) 0.6304(5) 0.9567(4) 0.0662(14) Uani 1 1 d . U
H00J H 0.9435 0.6416 0.9933 0.079 Uiso 1 1 calc R .
C00K C 0.9073(7) 0.5631(4) 0.5735(4) 0.0607(13) Uani 1 1 d . U
H00K H 0.9802 0.5625 0.5392 0.073 Uiso 1 1 calc R .
C00L C 0.7869(7) 0.6986(5) 0.9364(4) 0.0658(14) Uani 1 1 d . U
H00L H 0.7936 0.7570 0.9599 0.079 Uiso 1 1 calc R .
C00M C 0.8903(7) 0.4888(5) 0.6252(4) 0.0616(13) Uani 1 1 d . U
H00M H 0.9511 0.4392 0.6251 0.074 Uiso 1 1 calc R .
C00N C 0.4478(9) 0.4347(5) 0.7331(5) 0.0755(15) Uani 1 1 d . U
C00O C 0.3762(7) 0.5004(5) 0.6849(4) 0.0740(15) Uani 1 1 d . U
C00P C 0.3056(7) 0.5589(5) 0.7358(5) 0.0719(15) Uani 1 1 d . U
C00Q C 0.8357(9) 0.7137(5) 0.5106(4) 0.0756(19) Uani 1 1 d . U
H00F H 0.7480 0.7372 0.4949 0.113 Uiso 1 1 calc GR .
H00G H 0.8808 0.6881 0.4658 0.113 Uiso 1 1 calc GR .
H00N H 0.8896 0.7634 0.5322 0.113 Uiso 1 1 calc GR .
C00R C 0.2732(11) 0.5780(7) 0.8839(6) 0.109(3) Uani 1 1 d . U
H00O H 0.3070 0.5478 0.9305 0.164 Uiso 1 1 calc GR .
H00P H 0.1759 0.5717 0.8810 0.164 Uiso 1 1 calc GR .
H00Q H 0.2969 0.6428 0.8856 0.164 Uiso 1 1 calc GR .
C00S C 0.4722(13) 0.4023(8) 0.8812(7) 0.120(3) Uani 1 1 d . U
H00R H 0.5438 0.3611 0.8655 0.180 Uiso 1 1 calc GR .
H00S H 0.3977 0.3666 0.9012 0.180 Uiso 1 1 calc GR .
H00T H 0.5058 0.4437 0.9212 0.180 Uiso 1 1 calc GR .
C00T C 0.2111(10) 0.6333(7) 0.7089(7) 0.110(2) Uani 1 1 d . U
H00U H 0.1860 0.6713 0.7528 0.166 Uiso 1 1 calc GR .
H00V H 0.1308 0.6057 0.6861 0.166 Uiso 1 1 calc GR .
H00W H 0.2553 0.6712 0.6705 0.166 Uiso 1 1 calc GR .
C00U C 0.5198(12) 0.3487(7) 0.7012(8) 0.118(3) Uani 1 1 d . U
H00X H 0.5887 0.3677 0.6650 0.177 Uiso 1 1 calc GR .
H00Y H 0.4547 0.3096 0.6746 0.177 Uiso 1 1 calc GR .
H H 0.5613 0.3149 0.7438 0.177 Uiso 1 1 calc GR .
C00V C 0.3613(12) 0.4958(8) 0.5977(6) 0.115(3) Uani 1 1 d . U
H00Z H 0.3745 0.5567 0.5759 0.173 Uiso 1 1 calc GR .
HA H 0.2717 0.4739 0.5840 0.173 Uiso 1 1 calc GR .
HB H 0.4280 0.4539 0.5770 0.173 Uiso 1 1 calc GR .

loop_
_atom_site_aniso_label
_atom_site_aniso_U_11
_atom_site_aniso_U_22
_atom_site_aniso_U_33
_atom_site_aniso_U_23
_atom_site_aniso_U_13
_atom_site_aniso_U_12
Rh01 0.0378(3) 0.0303(2) 0.0357(2) -0.00169(11) 0.00267(15) -0.00236(11)
S002 0.0708(8) 0.0356(6) 0.0461(6) 0.0082(5) 0.0048(6) 0.0036(6)
N003 0.049(2) 0.040(2) 0.0344(18) -0.0004(16) -0.0005(16) -0.0034(18)
N1 0.047(2) 0.0278(18) 0.046(2) 0.0019(16) 0.0025(16) 0.0013(16)
O005 0.073(3) 0.058(3) 0.071(3) -0.011(2) 0.019(2) 0.011(2)
O006 0.107(4) 0.093(4) 0.051(2) 0.013(2) -0.021(2) 0.028(3)
C007 0.043(2) 0.040(2) 0.039(2) -0.0056(16) 0.0055(17) -0.0022(17)
O008 0.120(4) 0.038(2) 0.099(4) 0.005(2) 0.048(3) -0.006(3)
C009 0.055(2) 0.044(2) 0.0316(19) -0.0036(17) 0.0048(18) -0.005(2)
C00A 0.066(3) 0.043(2) 0.048(2) -0.0027(19) -0.009(2) 0.001(2)
C00B 0.062(3) 0.065(3) 0.088(3) 0.021(3) -0.001(3) -0.031(2)
C00C 0.044(2) 0.041(3) 0.072(3) -0.004(2) -0.004(2) 0.005(2)
C00D 0.074(3) 0.045(2) 0.053(2) -0.011(2) -0.008(2) 0.001(2)
C00E 0.054(3) 0.073(3) 0.082(3) -0.014(3) 0.022(2) -0.030(3)
C00F 0.067(3) 0.054(3) 0.041(2) -0.010(2) 0.011(2) -0.008(2)
C00G 0.076(4) 0.043(3) 0.095(5) 0.002(3) 0.000(4) 0.023(3)
C00H 0.058(2) 0.047(2) 0.053(2) -0.007(2) 0.007(2) 0.009(2)
C00I 0.077(3) 0.063(3) 0.051(3) -0.005(2) -0.017(3) 0.006(3)
C00J 0.077(3) 0.069(3) 0.052(3) -0.006(2) -0.017(3) -0.005(3)
C00K 0.064(3) 0.068(3) 0.051(3) -0.015(2) 0.021(2) 0.001(2)
C00L 0.088(3) 0.053(3) 0.055(3) -0.011(2) -0.016(3) -0.007(3)
C00M 0.064(3) 0.064(3) 0.057(3) -0.013(2) 0.012(2) 0.016(2)
C00N 0.068(3) 0.055(3) 0.104(3) -0.014(3) 0.022(3) -0.023(2)
C00O 0.072(3) 0.077(3) 0.073(3) -0.006(3) -0.003(3) -0.040(3)
C00P 0.050(3) 0.064(3) 0.102(3) -0.001(3) -0.012(3) -0.021(2)
C00Q 0.110(5) 0.068(4) 0.049(3) 0.000(3) 0.031(3) -0.016(4)
C00R 0.094(5) 0.113(5) 0.121(6) -0.029(4) 0.042(5) -0.039(4)
C00S 0.107(5) 0.119(5) 0.135(6) 0.040(5) -0.002(5) -0.032(5)
C00T 0.082(4) 0.093(5) 0.155(6) 0.012(5) -0.032(4) -0.015(4)
C00U 0.111(5) 0.083(5) 0.160(6) -0.016(5) 0.032(5) -0.023(4)
C00V 0.123(5) 0.123(5) 0.100(5) -0.015(5) -0.007(5) -0.045(5)

loop_
_atom_type_symbol
_atom_type_description
_atom_type_scat_dispersion_real
_atom_type_scat_dispersion_imag
_atom_type_scat_source
C C 0.0181 0.0091 'International Tables Vol C Tables 4.2.6.8 and 6.1.1.4'
H H 0.0000 0.0000 'International Tables Vol C Tables 4.2.6.8 and 6.1.1.4'
N N 0.0311 0.0180 'International Tables Vol C Tables 4.2.6.8 and 6.1.1.4'
O O 0.0492 0.0322 'International Tables Vol C Tables 4.2.6.8 and 6.1.1.4'
Rh Rh 0.0927 3.6045 'International Tables Vol C Tables 4.2.6.8 and 6.1.1.4'
S S 0.3331 0.5567 'International Tables Vol C Tables 4.2.6.8 and 6.1.1.4'

loop_
_geom_angle_atom_site_label_1
_geom_angle_atom_site_label_2
_geom_angle_atom_site_label_3
_geom_angle
N003 Rh01 C00B 97.1(2)
N003 Rh01 C00E 106.2(2)
N003 Rh01 C00N 122.0(3)
N003 Rh01 C00O 160.0(2)
N003 Rh01 C00P 139.7(3)
N1 Rh01 N003 90.33(16)
N1 Rh01 C00B 149.5(3)
N1 Rh01 C00E 113.0(2)
N1 Rh01 C00N 147.7(3)
N1 Rh01 C00O 109.1(2)
N1 Rh01 C00P 94.2(2)
C007 Rh01 N003 86.44(19)
C007 Rh01 N1 82.02(18)
C007 Rh01 C00B 127.9(3)
C007 Rh01 C00E 159.7(2)
C007 Rh01 C00N 98.0(2)
C007 Rh01 C00O 100.7(2)
C007 Rh01 C00P 133.8(3)
C00B Rh01 C00E 36.5(3)
C00B Rh01 C00P 61.6(3)
C00N Rh01 C00B 37.8(3)
C00N Rh01 C00E 61.9(3)
C00N Rh01 C00P 62.4(3)
C00O Rh01 C00B 63.7(3)
C00O Rh01 C00E 62.4(3)
C00O Rh01 C00N 38.8(3)
C00O Rh01 C00P 37.3(3)
C00P Rh01 C00E 36.3(3)
N1 S002 C009 100.0(2)
O006 S002 N1 111.5(3)
O006 S002 C009 109.0(3)
O008 S002 N1 110.1(3)
O008 S002 O006 114.8(3)
O008 S002 C009 110.4(3)
C00A N003 Rh01 119.1(3)
C00D N003 Rh01 124.5(4)
C00D N003 C00A 116.4(5)
S002 N1 Rh01 114.3(2)
C00C N1 Rh01 122.5(4)
C00C N1 S002 120.0(4)
C009 C007 Rh01 118.1(4)
C009 C007 C00H 116.6(5)
C00H C007 Rh01 125.2(4)
C007 C009 S002 116.6(4)
C007 C009 C00F 123.8(5)
C00F C009 S002 119.6(4)
N003 C00A H00A 118.1
N003 C00A C00I 123.9(5)
C00I C00A H00A 118.1
C00E C00B Rh01 73.8(4)
C00E C00B C00N 108.2(7)
C00E C00B C00S 126.6(9)
C00N C00B Rh01 69.9(4)
C00N C00B C00S 124.8(9)
C00S C00B Rh01 128.0(6)
N1 C00C C00G 121.6(5)
O005 C00C N1 120.2(5)
O005 C00C C00G 118.1(6)
N003 C00D H00D 118.5
N003 C00D C00L 123.0(6)
C00L C00D H00D 118.5
C00B C00E Rh01 69.7(4)
C00B C00E C00P 108.5(7)
C00B C00E C00R 127.1(8)
C00P C00E Rh01 71.1(4)
C00P C00E C00R 124.3(8)
C00R C00E Rh01 128.2(5)
C009 C00F C00Q 124.4(6)
C00K C00F C009 116.6(5)
C00K C00F C00Q 119.0(6)
C00C C00G H00B 109.5
C00C C00G H00C 109.5
C00C C00G H00E 109.5
H00B C00G H00C 109.5
H00B C00G H00E 109.5
H00C C00G H00E 109.5
C007 C00H H00H 119.0
C00M C00H C007 122.0(6)
C00M C00H H00H 119.0
C00A C00I H00I 121.2
C00J C00I C00A 117.7(6)
C00J C00I H00I 121.2
C00I C00J H00J 120.3
C00L C00J C00I 119.5(6)
C00L C00J H00J 120.3
C00F C00K H00K 119.3
C00F C00K C00M 121.4(5)
C00M C00K H00K 119.3
C00D C00L H00L 120.3
C00J C00L C00D 119.4(6)
C00J C00L H00L 120.3
C00H C00M C00K 119.6(6)
C00H C00M H00M 120.2
C00K C00M H00M 120.2
C00B C00N Rh01 72.4(4)
C00B C00N C00O 107.7(7)
C00B C00N C00U 128.2(10)
C00O C00N Rh01 70.4(4)
C00O C00N C00U 123.7(9)
C00U C00N Rh01 128.6(6)
C00N C00O Rh01 70.8(4)
C00N C00O C00V 125.8(8)
C00P C00O Rh01 74.1(4)
C00P C00O C00N 106.4(7)
C00P C00O C00V 127.0(9)
C00V C00O Rh01 128.1(5)
C00E C00P Rh01 72.6(4)
C00E C00P C00O 109.1(7)
C00E C00P C00T 127.3(9)
C00O C00P Rh01 68.6(4)
C00O C00P C00T 123.6(9)
C00T C00P Rh01 126.3(5)
C00F C00Q H00F 109.5
C00F C00Q H00G 109.5
C00F C00Q H00N 109.5
H00F C00Q H00G 109.5
H00F C00Q H00N 109.5
H00G C00Q H00N 109.5
C00E C00R H00O 109.5
C00E C00R H00P 109.5
C00E C00R H00Q 109.5
H00O C00R H00P 109.5
H00O C00R H00Q 109.5
H00P C00R H00Q 109.5
C00B C00S H00R 109.5
C00B C00S H00S 109.5
C00B C00S H00T 109.5
H00R C00S H00S 109.5
H00R C00S H00T 109.5
H00S C00S H00T 109.5
C00P C00T H00U 109.5
C00P C00T H00V 109.5
C00P C00T H00W 109.5
H00U C00T H00V 109.5
H00U C00T H00W 109.5
H00V C00T H00W 109.5
C00N C00U H00X 109.5
C00N C00U H00Y 109.5
C00N C00U H 109.5
H00X C00U H00Y 109.5
H00X C00U H 109.5
H00Y C00U H 109.5
C00O C00V H00Z 109.5
C00O C00V HA 109.5
C00O C00V HB 109.5
H00Z C00V HA 109.5
H00Z C00V HB 109.5
HA C00V HB 109.5

loop_
_geom_bond_atom_site_label_1
_geom_bond_atom_site_label_2
_geom_bond_distance
Rh01 N003 2.125(4)
Rh01 N1 2.106(4)
Rh01 C007 2.053(5)
Rh01 C00B 2.184(6)
Rh01 C00E 2.237(6)
Rh01 C00N 2.153(6)
Rh01 C00O 2.147(6)
Rh01 C00P 2.218(7)
S002 N1 1.632(4)
S002 O006 1.443(5)
S002 O008 1.427(5)
S002 C009 1.759(5)
N003 C00A 1.339(7)
N003 C00D 1.331(7)
N1 C00C 1.373(7)
O005 C00C 1.225(7)
C007 C009 1.387(7)
C007 C00H 1.396(7)
C009 C00F 1.397(7)
C00A H00A 0.9300
C00A C00I 1.385(8)
C00B C00E 1.386(11)
C00B C00N 1.404(11)
C00B C00S 1.502(13)
C00C C00G 1.511(8)
C00D H00D 0.9300
C00D C00L 1.387(8)
C00E C00P 1.390(11)
C00E C00R 1.509(11)
C00F C00K 1.387(9)
C00F C00Q 1.525(8)
C00G H00B 0.9600
C00G H00C 0.9600
C00G H00E 0.9600
C00H H00H 0.9300
C00H C00M 1.363(8)
C00I H00I 0.9300
C00I C00J 1.377(9)
C00J H00J 0.9300
C00J C00L 1.346(9)
C00K H00K 0.9300
C00K C00M 1.395(9)
C00L H00L 0.9300
C00M H00M 0.9300
C00N C00O 1.430(12)
C00N C00U 1.526(12)
C00O C00P 1.399(11)
C00O C00V 1.494(11)
C00P C00T 1.484(12)
C00Q H00F 0.9600
C00Q H00G 0.9600
C00Q H00N 0.9600
C00R H00O 0.9600
C00R H00P 0.9600
C00R H00Q 0.9600
C00S H00R 0.9600
C00S H00S 0.9600
C00S H00T 0.9600
C00T H00U 0.9600
C00T H00V 0.9600
C00T H00W 0.9600
C00U H00X 0.9600
C00U H00Y 0.9600
C00U H 0.9600
C00V H00Z 0.9600
C00V HA 0.9600
C00V HB 0.9600
